data_8107128
loop_
_publ_author_name
'Chen, Min-Dong'
'Zhang, Xing'
'Xiao, Bo'
'Chen, Feng-Hua'

_publ_section_title
;
 Crystal structure of
 poly-[diaqua-bis(\m2-2-((1H-1,2,4-triazol-5-yl)thio)acetato-\k2 N:O)
 cadmium(II)], C8H8CdN6O6S2
;
_journal_issue 4
_journal_name_full 'Zeitschrift f\"ur Kristallographie - New Crystal Structures'
_journal_page_first 1153
_journal_page_last 1154
_journal_paper_doi 10.1515/ncrs-2016-0096
_journal_volume 231
_journal_year 2016
_chemical_formula_sum 'C8 H8 Cd N6 O6 S2'
_chemical_formula_weight 460.72
_space_group_IT_number 14
_space_group_name_Hall '-P 2ybc'
_space_group_name_H-M_alt 'P 1 21/c 1'
_symmetry_cell_setting monoclinic
_symmetry_space_group_name_H-M 'P 1 21/c 1'
_atom_sites_solution_hydrogens geom
_atom_sites_solution_primary direct
_atom_sites_solution_secondary difmap
_cell_angle_alpha 90.00
_cell_angle_beta 93.835(2)
_cell_angle_gamma 90.00
_cell_formula_units_Z 2
_cell_length_a 7.4175(11)
_cell_length_b 13.786(2)
_cell_length_c 7.4934(11)
_cell_measurement_reflns_used 3787
_cell_measurement_temperature 296(2)
_cell_measurement_theta_max 28.21
_cell_measurement_theta_min 2.75
_cell_volume 764.54(19)
_computing_cell_refinement 'Bruker SMART'
_computing_data_collection 'Bruker SMART'
_computing_data_reduction 'Bruker SAINT'
_computing_molecular_graphics 'Bruker SHELXTL'
_computing_publication_material 'Bruker SHELXTL'
_computing_structure_refinement 'SHELXL-97 (Sheldrick, 1997)'
_computing_structure_solution 'SHELXS-97 (Sheldrick, 1990)'
_diffrn_ambient_temperature 296(2)
_diffrn_measured_fraction_theta_full 0.987
_diffrn_measured_fraction_theta_max 0.987
_diffrn_measurement_device_type 'CCD area detector'
_diffrn_measurement_method 'phi and omega scans'
_diffrn_radiation_monochromator graphite
_diffrn_radiation_source 'fine-focus sealed tube'
_diffrn_radiation_type MoK\a
_diffrn_radiation_wavelength 0.71073
_diffrn_reflns_av_R_equivalents 0.0104
_diffrn_reflns_av_sigmaI/netI 0.0108
_diffrn_reflns_limit_h_max 8
_diffrn_reflns_limit_h_min -8
_diffrn_reflns_limit_k_max 15
_diffrn_reflns_limit_k_min -16
_diffrn_reflns_limit_l_max 9
_diffrn_reflns_limit_l_min -9
_diffrn_reflns_number 4288
_diffrn_reflns_theta_full 25.49
_diffrn_reflns_theta_max 25.49
_diffrn_reflns_theta_min 2.75
_diffrn_standards_decay_% 0
_diffrn_standards_interval_count 0
_diffrn_standards_interval_time 0
_diffrn_standards_number 0
_exptl_absorpt_coefficient_mu 1.740
_exptl_absorpt_correction_T_max 0.6323
_exptl_absorpt_correction_T_min 0.5891
_exptl_absorpt_correction_type multi-scan
_exptl_absorpt_process_details sadabs
_exptl_crystal_colour colourless
_exptl_crystal_density_diffrn 2.001
_exptl_crystal_density_method 'not measured'
_exptl_crystal_description block
_exptl_crystal_F_000 452
_exptl_crystal_size_max 0.34
_exptl_crystal_size_mid 0.30
_exptl_crystal_size_min 0.29
_refine_diff_density_max 0.757
_refine_diff_density_min -0.352
_refine_diff_density_rms 0.073
_refine_ls_extinction_method none
_refine_ls_goodness_of_fit_ref 1.077
_refine_ls_hydrogen_treatment constr
_refine_ls_matrix_type full
_refine_ls_number_parameters 106
_refine_ls_number_reflns 1400
_refine_ls_number_restraints 0
_refine_ls_restrained_S_all 1.077
_refine_ls_R_factor_all 0.0206
_refine_ls_R_factor_gt 0.0193
_refine_ls_shift/su_max 0.000
_refine_ls_shift/su_mean 0.000
_refine_ls_structure_factor_coef Fsqd
_refine_ls_weighting_details 'calc w=1/[\s^2^(Fo^2^)+(0.0347P)^2^+0.6594P] where P=(Fo^2^+2Fc^2^)/3'
_refine_ls_weighting_scheme calc
_refine_ls_wR_factor_gt 0.0569
_refine_ls_wR_factor_ref 0.0581
_reflns_number_gt 1318
_reflns_number_total 1400
_reflns_threshold_expression >2sigma(I)
_cod_data_source_file suppl_ncrs-2016-0096_suppl.cif
_cod_data_source_block d
_cod_depositor_comments
;
The following automatic conversions were performed:

data item '_symmetry_cell_setting' value 'Monoclinic' was changed to
'monoclinic' in accordance with the built-in table derived from the
CIF Core dictionary named 'cif_core.dic' version 2.4.5 last updated
on 2014-11-21.

Automatic conversion script
Id: cif_fix_values 8738 2021-04-28 16:35:53Z antanas 
;
_cod_original_cell_volume 764.57(19)
_cod_original_sg_symbol_H-M P2(1)/c
_cod_database_code 8107128

loop_
_symmetry_equiv_pos_as_xyz
'x, y, z'
'-x, y+1/2, -z+1/2'
'-x, -y, -z'
'x, -y-1/2, z-1/2'

loop_
_atom_site_label
_atom_site_type_symbol
_atom_site_fract_x
_atom_site_fract_y
_atom_site_fract_z
_atom_site_U_iso_or_equiv
_atom_site_adp_type
_atom_site_occupancy
_atom_site_symmetry_multiplicity
_atom_site_calc_flag
_atom_site_refinement_flags
_atom_site_disorder_assembly
_atom_site_disorder_group
Cd1 Cd 0.5000 1.0000 0.0000 0.02355(11) Uani 1 2 d S . .
S1 S 1.07241(9) 0.77499(4) 0.42157(10) 0.03988(19) Uani 1 1 d . . .
O1 O 1.5664(2) 0.76232(12) 0.6291(3) 0.0420(5) Uani 1 1 d . . .
O2 O 1.3671(2) 0.65227(12) 0.5196(2) 0.0328(4) Uani 1 1 d . . .
O3 O 0.3894(2) 1.04688(14) 0.2646(3) 0.0399(4) Uani 1 1 d . . .
H1W H 0.3938 1.1043 0.3062 0.060 Uiso 1 1 d R . .
H2W H 0.2845 1.0288 0.2897 0.060 Uiso 1 1 d R . .
N1 N 0.7707(3) 0.96176(14) 0.1586(3) 0.0275(4) Uani 1 1 d . . .
N2 N 0.8104(3) 0.87367(14) 0.2334(3) 0.0283(4) Uani 1 1 d . . .
H2D H 0.7396 0.8242 0.2298 0.034 Uiso 1 1 calc R . .
N3 N 1.0493(2) 0.96387(15) 0.2953(3) 0.0261(4) Uani 1 1 d . . .
C1 C 0.9769(3) 0.87636(15) 0.3133(3) 0.0230(4) Uani 1 1 d . . .
C2 C 0.9173(4) 1.01295(17) 0.1997(4) 0.0285(5) Uani 1 1 d . . .
H2 H 0.9293 1.0774 0.1660 0.034 Uiso 1 1 calc R . .
C3 C 1.2958(3) 0.82117(16) 0.4866(3) 0.0283(5) Uani 1 1 d . . .
C4 C 1.4191(3) 0.73721(16) 0.5498(3) 0.0246(5) Uani 1 1 d . . .

loop_
_atom_site_aniso_label
_atom_site_aniso_U_11
_atom_site_aniso_U_22
_atom_site_aniso_U_33
_atom_site_aniso_U_23
_atom_site_aniso_U_13
_atom_site_aniso_U_12
Cd1 0.01774(15) 0.01717(15) 0.03439(17) 0.00157(8) -0.00838(10) 0.00041(7)
S1 0.0313(3) 0.0218(3) 0.0629(4) 0.0134(3) -0.0235(3) -0.0040(2)
O1 0.0326(10) 0.0239(9) 0.0658(12) -0.0063(8) -0.0244(9) 0.0058(7)
O2 0.0294(9) 0.0180(8) 0.0494(10) -0.0021(7) -0.0091(8) 0.0033(6)
O3 0.0322(10) 0.0363(11) 0.0518(11) -0.0136(9) 0.0077(8) -0.0105(8)
N1 0.0228(10) 0.0193(10) 0.0392(11) 0.0049(8) -0.0073(8) 0.0025(8)
N2 0.0212(9) 0.0192(10) 0.0427(11) 0.0050(8) -0.0109(8) -0.0017(7)
N3 0.0202(10) 0.0208(10) 0.0364(11) 0.0021(8) -0.0055(8) 0.0005(8)
C1 0.0197(10) 0.0196(11) 0.0288(11) -0.0001(9) -0.0058(8) 0.0006(8)
C2 0.0232(13) 0.0207(11) 0.0407(14) 0.0050(9) -0.0057(11) 0.0001(9)
C3 0.0215(11) 0.0194(11) 0.0421(14) -0.0002(9) -0.0122(10) 0.0034(9)
C4 0.0247(12) 0.0200(11) 0.0284(11) -0.0007(9) -0.0044(9) 0.0055(9)

loop_
_atom_type_symbol
_atom_type_description
_atom_type_scat_dispersion_real
_atom_type_scat_dispersion_imag
_atom_type_scat_source
C C 0.0033 0.0016 'International Tables Vol C Tables 4.2.6.8 and 6.1.1.4'
H H 0.0000 0.0000 'International Tables Vol C Tables 4.2.6.8 and 6.1.1.4'
N N 0.0061 0.0033 'International Tables Vol C Tables 4.2.6.8 and 6.1.1.4'
O O 0.0106 0.0060 'International Tables Vol C Tables 4.2.6.8 and 6.1.1.4'
Cd Cd -0.8075 1.2024 'International Tables Vol C Tables 4.2.6.8 and 6.1.1.4'
S S 0.1246 0.1234 'International Tables Vol C Tables 4.2.6.8 and 6.1.1.4'

loop_
_geom_angle_atom_site_label_1
_geom_angle_atom_site_label_2
_geom_angle_atom_site_label_3
_geom_angle
_geom_angle_site_symmetry_1
_geom_angle_site_symmetry_3
O3 Cd1 O3 180.0 3_675 .
O3 Cd1 N1 91.81(7) 3_675 .
O3 Cd1 N1 88.19(7) . .
O3 Cd1 N1 88.19(7) 3_675 3_675
O3 Cd1 N1 91.81(7) . 3_675
N1 Cd1 N1 180.0 . 3_675
O3 Cd1 O2 91.28(7) 3_675 2_755
O3 Cd1 O2 88.72(7) . 2_755
N1 Cd1 O2 83.21(6) . 2_755
N1 Cd1 O2 96.79(6) 3_675 2_755
O3 Cd1 O2 88.72(7) 3_675 4_475
O3 Cd1 O2 91.28(7) . 4_475
N1 Cd1 O2 96.79(6) . 4_475
N1 Cd1 O2 83.21(6) 3_675 4_475
O2 Cd1 O2 180.00(9) 2_755 4_475
C1 S1 C3 100.33(10) . .
C4 O2 Cd1 136.92(15) . 2_745
Cd1 O3 H1W 125.0 . .
Cd1 O3 H2W 119.7 . .
H1W O3 H2W 101.8 . .
C2 N1 N2 103.27(18) . .
C2 N1 Cd1 132.10(16) . .
N2 N1 Cd1 124.63(14) . .
C1 N2 N1 109.11(18) . .
C1 N2 H2D 125.4 . .
N1 N2 H2D 125.4 . .
C1 N3 C2 102.94(18) . .
N3 C1 N2 110.29(19) . .
N3 C1 S1 128.31(17) . .
N2 C1 S1 121.40(17) . .
N1 C2 N3 114.4(2) . .
N1 C2 H2 122.8 . .
N3 C2 H2 122.8 . .
C4 C3 S1 109.52(16) . .
O2 C4 O1 126.3(2) . .
O2 C4 C3 118.85(19) . .
O1 C4 C3 114.86(19) . .

loop_
_geom_bond_atom_site_label_1
_geom_bond_atom_site_label_2
_geom_bond_distance
_geom_bond_site_symmetry_2
Cd1 O3 2.2891(19) 3_675
Cd1 O3 2.2891(19) .
Cd1 N1 2.3243(19) .
Cd1 N1 2.3243(19) 3_675
Cd1 O2 2.3279(16) 2_755
Cd1 O2 2.3279(16) 4_475
S1 C1 1.742(2) .
S1 C3 1.811(2) .
O1 C4 1.257(3) .
O2 C4 1.249(3) .
O2 Cd1 2.3279(16) 2_745
O3 H1W 0.8500 .
O3 H2W 0.8500 .
N1 C2 1.316(3) .
N1 N2 1.361(3) .
N2 C1 1.337(3) .
N2 H2D 0.8600 .
N3 C1 1.331(3) .
N3 C2 1.355(3) .
C2 H2 0.9300 .
C3 C4 1.530(3) .

loop_
_geom_hbond_atom_site_label_D
_geom_hbond_atom_site_label_H
_geom_hbond_atom_site_label_A
_geom_hbond_distance_DH
_geom_hbond_distance_HA
_geom_hbond_distance_DA
_geom_hbond_angle_DHA
_geom_hbond_site_symmetry_A
N2 H2D O1 0.86 1.87 2.685(3) 156.6 4_475
O3 H2W N3 0.85 1.96 2.794(3) 165.1 1_455
O3 H1W O1 0.85 1.92 2.762(3) 170.3 3_776

loop_
_geom_torsion_atom_site_label_1
_geom_torsion_atom_site_label_2
_geom_torsion_atom_site_label_3
_geom_torsion_atom_site_label_4
_geom_torsion
_geom_torsion_site_symmetry_1
_geom_torsion_site_symmetry_2
_geom_torsion_site_symmetry_3
_geom_torsion_site_symmetry_4
O3 Cd1 N1 C2 89.6(2) 3_675 . . .
O3 Cd1 N1 C2 -90.4(2) . . . .
N1 Cd1 N1 C2 -34(100) 3_675 . . .
O2 Cd1 N1 C2 -1.5(2) 2_755 . . .
O2 Cd1 N1 C2 178.5(2) 4_475 . . .
O3 Cd1 N1 N2 -90.47(19) 3_675 . . .
O3 Cd1 N1 N2 89.53(19) . . . .
N1 Cd1 N1 N2 146(100) 3_675 . . .
O2 Cd1 N1 N2 178.45(19) 2_755 . . .
O2 Cd1 N1 N2 -1.55(19) 4_475 . . .
C2 N1 N2 C1 -0.4(3) . . . .
Cd1 N1 N2 C1 179.63(15) . . . .
C2 N3 C1 N2 -0.3(3) . . . .
C2 N3 C1 S1 179.6(2) . . . .
N1 N2 C1 N3 0.5(3) . . . .
N1 N2 C1 S1 -179.43(16) . . . .
C3 S1 C1 N3 -3.3(2) . . . .
C3 S1 C1 N2 176.5(2) . . . .
N2 N1 C2 N3 0.3(3) . . . .
Cd1 N1 C2 N3 -179.80(16) . . . .
C1 N3 C2 N1 0.0(3) . . . .
C1 S1 C3 C4 -167.91(17) . . . .
Cd1 O2 C4 O1 -21.4(4) 2_745 . . .
Cd1 O2 C4 C3 158.55(17) 2_745 . . .
S1 C3 C4 O2 12.7(3) . . . .
S1 C3 C4 O1 -167.28(19) . . . .
